data_4329827
loop_
_publ_author_name
'Musa S. Shongwe'
'Usama A. Al-Zaabi'
'Faizah Al-Mjeni'
'Carla S. Eribal'
'Ekkehard Sinn'
'Imaddin A. Al-Omari'
'Hussein H. Hamdeh'
'Dariusz Matoga'
'Harry Adams'
'Michael J. Morris'
'Arnold L. Rheingold'
'Eckhard Bill'
'David J. Sellmyer'

_publ_section_title
;
 Accessibility and Selective Stabilization of the Principal Spin States of
 Iron by Pyridyl versus Phenolic Ketimines: Modulation of the
 6A1\\leftarrow\\rightarrow2T2 Ground-State Transformation of the
 [FeN4O2]+ Chromophore
;
_journal_name_full 'Inorganic Chemistry'
_journal_page_first 8241
_journal_page_last 8253
_journal_paper_doi 10.1021/ic300732r
_journal_volume 51
_journal_year 2012
_chemical_formula_sum 'C18 H20 N2 O2'
_chemical_formula_weight 296.36
_chemical_name_systematic
;

 ?

;
_space_group_IT_number 14
_symmetry_cell_setting monoclinic
_symmetry_space_group_name_Hall '-P 2yn'
_symmetry_space_group_name_H-M 'P 1 21/n 1'
_atom_sites_solution_hydrogens geom
_atom_sites_solution_primary direct
_atom_sites_solution_secondary difmap
_audit_creation_method SHELXL-97
_cell_angle_alpha 90.00
_cell_angle_beta 104.412(3)
_cell_angle_gamma 90.00
_cell_formula_units_Z 2
_cell_length_a 5.6177(2)
_cell_length_b 20.4136(8)
_cell_length_c 6.7833(3)
_cell_measurement_reflns_used 4774
_cell_measurement_temperature 150(2)
_cell_measurement_theta_max 36.50
_cell_measurement_theta_min 3.26
_cell_volume 753.41(5)
_computing_cell_refinement 'Bruker SMART'
_computing_data_collection 'Bruker SMART'
_computing_data_reduction 'Bruker SAINT'
_computing_molecular_graphics 'Bruker SHELXTL'
_computing_publication_material 'Bruker SHELXTL'
_computing_structure_refinement 'SHELXL-97 (Sheldrick, 1997)'
_computing_structure_solution 'SHELXS-97 (Sheldrick, 1990)'
_diffrn_ambient_temperature 150(2)
_diffrn_detector_area_resol_mean 100
_diffrn_measured_fraction_theta_full 1.000
_diffrn_measured_fraction_theta_max 0.996
_diffrn_measurement_device_type 'CCD area detector'
_diffrn_measurement_method 'phi and omega scans'
_diffrn_radiation_monochromator graphite
_diffrn_radiation_source 'fine-focus sealed tube'
_diffrn_radiation_type MoK\a
_diffrn_radiation_wavelength 0.71073
_diffrn_reflns_av_R_equivalents 0.0263
_diffrn_reflns_av_sigmaI/netI 0.0289
_diffrn_reflns_limit_h_max 7
_diffrn_reflns_limit_h_min -9
_diffrn_reflns_limit_k_max 34
_diffrn_reflns_limit_k_min -33
_diffrn_reflns_limit_l_max 11
_diffrn_reflns_limit_l_min -8
_diffrn_reflns_number 15539
_diffrn_reflns_theta_full 25.00
_diffrn_reflns_theta_max 36.53
_diffrn_reflns_theta_min 2.00
_diffrn_standards_decay_% 0
_diffrn_standards_number 0
_exptl_absorpt_coefficient_mu 0.086
_exptl_absorpt_correction_T_max 0.9923
_exptl_absorpt_correction_T_min 0.9780
_exptl_absorpt_correction_type multi-scan
_exptl_absorpt_process_details sadabs
_exptl_crystal_colour yellow
_exptl_crystal_density_diffrn 1.306
_exptl_crystal_description Block
_exptl_crystal_F_000 316
_exptl_crystal_size_max 0.26
_exptl_crystal_size_mid 0.24
_exptl_crystal_size_min 0.09
_refine_diff_density_max 0.630
_refine_diff_density_min -0.548
_refine_diff_density_rms 0.066
_refine_ls_extinction_method none
_refine_ls_goodness_of_fit_ref 0.998
_refine_ls_hydrogen_treatment constr
_refine_ls_matrix_type full
_refine_ls_number_parameters 101
_refine_ls_number_reflns 3699
_refine_ls_number_restraints 0
_refine_ls_restrained_S_all 0.998
_refine_ls_R_factor_all 0.0677
_refine_ls_R_factor_gt 0.0487
_refine_ls_shift/su_max 0.000
_refine_ls_shift/su_mean 0.000
_refine_ls_structure_factor_coef Fsqd
_refine_ls_weighting_details 'calc w=1/[\s^2^(Fo^2^)+(0.0763P)^2^+0.2593P] where P=(Fo^2^+2Fc^2^)/3'
_refine_ls_weighting_scheme calc
_refine_ls_wR_factor_gt 0.1331
_refine_ls_wR_factor_ref 0.1463
_reflns_number_gt 2791
_reflns_number_total 3699
_reflns_threshold_expression >2sigma(I)
_cod_data_source_file ic300732r_si_001_4.cif
_cod_data_source_block H2hapen
_cod_database_code 4329827

loop_
_symmetry_equiv_pos_as_xyz
'x, y, z'
'-x+1/2, y+1/2, -z+1/2'
'-x, -y, -z'
'x-1/2, -y-1/2, z-1/2'

loop_
_atom_site_label
_atom_site_type_symbol
_atom_site_fract_x
_atom_site_fract_y
_atom_site_fract_z
_atom_site_U_iso_or_equiv
_atom_site_adp_type
_atom_site_occupancy
_atom_site_symmetry_multiplicity
_atom_site_calc_flag
_atom_site_refinement_flags
N1 N 0.75537(13) 0.05209(4) 0.64132(11) 0.01456(14) Uani 1 1 d .
O1 O 1.05890(13) 0.10764(4) 0.48166(9) 0.01868(15) Uani 1 1 d .
H1 H 0.9085 0.1001 0.4670 0.028 Uiso 1 1 calc R
C1 C 1.15000(15) 0.13710(4) 0.66179(12) 0.01390(15) Uani 1 1 d .
C2 C 1.34868(16) 0.18014(4) 0.67938(13) 0.01640(16) Uani 1 1 d .
H2 H 1.4197 0.1862 0.5674 0.020 Uiso 1 1 calc R
C3 C 1.44175(17) 0.21383(5) 0.85891(14) 0.01916(17) Uani 1 1 d .
H3 H 1.5743 0.2436 0.8685 0.023 Uiso 1 1 calc R
C4 C 1.34238(18) 0.20448(5) 1.02630(14) 0.02050(18) Uani 1 1 d .
H4 H 1.4050 0.2283 1.1485 0.025 Uiso 1 1 calc R
C5 C 1.15183(17) 0.16021(4) 1.01285(13) 0.01711(16) Uani 1 1 d .
H5 H 1.0872 0.1533 1.1280 0.021 Uiso 1 1 calc R
C6 C 1.05207(15) 0.12532(4) 0.83201(12) 0.01302(14) Uani 1 1 d .
C7 C 0.85057(14) 0.07769(4) 0.81776(12) 0.01307(15) Uani 1 1 d .
C8 C 0.76585(17) 0.06014(5) 1.00456(13) 0.01818(17) Uani 1 1 d .
H8A H 0.6258 0.0878 1.0121 0.027 Uiso 1 1 calc R
H8B H 0.9004 0.0672 1.1259 0.027 Uiso 1 1 calc R
H8C H 0.7161 0.0140 0.9974 0.027 Uiso 1 1 calc R
C9 C 0.55346(15) 0.00524(4) 0.61311(13) 0.01508(15) Uani 1 1 d .
H9A H 0.4250 0.0222 0.6764 0.018 Uiso 1 1 calc R
H9B H 0.6142 -0.0369 0.6792 0.018 Uiso 1 1 calc R

loop_
_atom_site_aniso_label
_atom_site_aniso_U_11
_atom_site_aniso_U_22
_atom_site_aniso_U_33
_atom_site_aniso_U_23
_atom_site_aniso_U_13
_atom_site_aniso_U_12
N1 0.0146(3) 0.0162(3) 0.0128(3) -0.0021(2) 0.0033(2) -0.0024(2)
O1 0.0199(3) 0.0254(3) 0.0112(3) -0.0033(2) 0.0049(2) -0.0047(2)
C1 0.0147(3) 0.0152(3) 0.0118(3) 0.0003(2) 0.0034(3) 0.0006(3)
C2 0.0161(3) 0.0179(4) 0.0159(3) 0.0020(3) 0.0052(3) -0.0008(3)
C3 0.0190(4) 0.0182(4) 0.0207(4) -0.0011(3) 0.0057(3) -0.0055(3)
C4 0.0232(4) 0.0209(4) 0.0178(4) -0.0056(3) 0.0060(3) -0.0076(3)
C5 0.0197(4) 0.0185(4) 0.0140(3) -0.0039(3) 0.0059(3) -0.0042(3)
C6 0.0142(3) 0.0136(3) 0.0114(3) -0.0010(2) 0.0035(2) -0.0009(2)
C7 0.0136(3) 0.0139(3) 0.0119(3) -0.0002(2) 0.0034(2) -0.0005(2)
C8 0.0202(4) 0.0224(4) 0.0129(3) 0.0002(3) 0.0059(3) -0.0048(3)
C9 0.0148(3) 0.0174(3) 0.0130(3) -0.0018(3) 0.0033(3) -0.0036(3)

loop_
_atom_type_symbol
_atom_type_description
_atom_type_scat_dispersion_real
_atom_type_scat_dispersion_imag
_atom_type_scat_source
C C 0.0033 0.0016 'International Tables Vol C Tables 4.2.6.8 and 6.1.1.4'
H H 0.0000 0.0000 'International Tables Vol C Tables 4.2.6.8 and 6.1.1.4'
N N 0.0061 0.0033 'International Tables Vol C Tables 4.2.6.8 and 6.1.1.4'
O O 0.0106 0.0060 'International Tables Vol C Tables 4.2.6.8 and 6.1.1.4'

loop_
_geom_angle_atom_site_label_1
_geom_angle_atom_site_label_2
_geom_angle_atom_site_label_3
_geom_angle
_geom_angle_site_symmetry_1
_geom_angle_site_symmetry_3
C7 N1 C9 121.00(7) . .
C1 O1 H1 109.5 . .
O1 C1 C2 118.22(7) . .
O1 C1 C6 121.84(7) . .
C2 C1 C6 119.94(8) . .
C3 C2 C1 120.34(8) . .
C3 C2 H2 119.8 . .
C1 C2 H2 119.8 . .
C2 C3 C4 120.50(8) . .
C2 C3 H3 119.7 . .
C4 C3 H3 119.7 . .
C5 C4 C3 119.58(8) . .
C5 C4 H4 120.2 . .
C3 C4 H4 120.2 . .
C4 C5 C6 121.35(8) . .
C4 C5 H5 119.3 . .
C6 C5 H5 119.3 . .
C5 C6 C1 118.20(8) . .
C5 C6 C7 121.48(7) . .
C1 C6 C7 120.32(7) . .
N1 C7 C6 117.40(7) . .
N1 C7 C8 122.60(7) . .
C6 C7 C8 119.99(7) . .
C7 C8 H8A 109.5 . .
C7 C8 H8B 109.5 . .
H8A C8 H8B 109.5 . .
C7 C8 H8C 109.5 . .
H8A C8 H8C 109.5 . .
H8B C8 H8C 109.5 . .
N1 C9 C9 108.91(9) . 3_656
N1 C9 H9A 109.9 . .
C9 C9 H9A 109.9 3_656 .
N1 C9 H9B 109.9 . .
C9 C9 H9B 109.9 3_656 .
H9A C9 H9B 108.3 . .

loop_
_geom_bond_atom_site_label_1
_geom_bond_atom_site_label_2
_geom_bond_distance
_geom_bond_site_symmetry_2
N1 C7 1.2934(10) .
N1 C9 1.4593(11) .
O1 C1 1.3436(10) .
O1 H1 0.8400 .
C1 C2 1.4020(12) .
C1 C6 1.4177(11) .
C2 C3 1.3829(13) .
C2 H2 0.9500 .
C3 C4 1.3975(13) .
C3 H3 0.9500 .
C4 C5 1.3864(13) .
C4 H4 0.9500 .
C5 C6 1.4085(12) .
C5 H5 0.9500 .
C6 C7 1.4770(11) .
C7 C8 1.5036(12) .
C8 H8A 0.9800 .
C8 H8B 0.9800 .
C8 H8C 0.9800 .
C9 C9 1.5175(16) 3_656
C9 H9A 0.9900 .
C9 H9B 0.9900 .

loop_
_geom_hbond_atom_site_label_D
_geom_hbond_atom_site_label_H
_geom_hbond_atom_site_label_A
_geom_hbond_distance_DH
_geom_hbond_distance_HA
_geom_hbond_distance_DA
_geom_hbond_angle_DHA
O1 H1 N1 0.84 1.90 2.5071(10) 128.2
